data_4076709
loop_
_publ_author_name
'Chen, Guizhu'
'Deng, Mingli'
'Lee, Chee Keong'
'Leong, Weng Kee'

_publ_section_title
;
 Nucleophilic Addition Reactions of the Osmium&#x2212;Antimony Cluster
 (\m-H)Os3(CO)9(\m3-C6H4)(\m-SbPh2):&#x00A0; Orthometalation of
 Triphenylphosphine at Ambient Temperature
;
_journal_issue 6
_journal_name_full Organometallics
_journal_page_first 1227
_journal_paper_doi 10.1021/om010959a
_journal_volume 21
_journal_year 2002
_chemical_formula_sum 'C62 H47 Cl2 O7 Os3 P2 Sb'
_chemical_formula_weight 1729.19
_chemical_name_systematic
; 
 ? 
;
_space_group_IT_number 2
_symmetry_cell_setting triclinic
_symmetry_space_group_name_Hall '-P 1'
_symmetry_space_group_name_H-M 'P -1'
_atom_sites_solution_hydrogens geom
_atom_sites_solution_primary direct
_atom_sites_solution_secondary difmap
_audit_creation_method SHELXL-97
_cell_angle_alpha 75.5110(10)
_cell_angle_beta 82.52
_cell_angle_gamma 71.5450(10)
_cell_formula_units_Z 2
_cell_length_a 12.0001(2)
_cell_length_b 12.73510(10)
_cell_length_c 20.6397(2)
_cell_measurement_reflns_used 7927
_cell_measurement_temperature 293(2)
_cell_volume 2892.37(6)
_computing_cell_refinement 'Siemens XSCANS'
_computing_data_collection 'Siemens XSCANS'
_computing_data_reduction 'Siemens SHELXTL'
_computing_molecular_graphics 'Siemens SHELXTL'
_computing_publication_material 'Siemens SHELXTL'
_computing_structure_refinement 'SHELXL-97 (Sheldrick, 1997)'
_computing_structure_solution 'SHELXS-97 (Sheldrick, 1990)'
_diffrn_ambient_temperature 293(2)
_diffrn_measured_fraction_theta_full 0.864
_diffrn_measured_fraction_theta_max 0.864
_diffrn_measurement_method '\w scans'
_diffrn_radiation_monochromator graphite
_diffrn_radiation_source 'fine-focus sealed tube'
_diffrn_radiation_type MoK\a
_diffrn_radiation_wavelength 0.71073
_diffrn_reflns_av_R_equivalents 0.0226
_diffrn_reflns_av_sigmaI/netI 0.0392
_diffrn_reflns_limit_h_max 16
_diffrn_reflns_limit_h_min -15
_diffrn_reflns_limit_k_max 17
_diffrn_reflns_limit_k_min -16
_diffrn_reflns_limit_l_max 28
_diffrn_reflns_limit_l_min 0
_diffrn_reflns_number 21980
_diffrn_reflns_theta_full 29.30
_diffrn_reflns_theta_max 29.30
_diffrn_reflns_theta_min 2.01
_exptl_absorpt_coefficient_mu 7.230
_exptl_absorpt_correction_T_max 0.583495
_exptl_absorpt_correction_T_min 0.321392
_exptl_absorpt_correction_type SADABS
_exptl_crystal_colour amber
_exptl_crystal_density_diffrn 1.985
_exptl_crystal_density_method 'not measured'
_exptl_crystal_description block
_exptl_crystal_F_000 1636
_exptl_crystal_size_max 0.28
_exptl_crystal_size_mid 0.15
_exptl_crystal_size_min 0.10
_refine_diff_density_max 0.960
_refine_diff_density_min -1.418
_refine_diff_density_rms 0.202
_refine_ls_extinction_method none
_refine_ls_goodness_of_fit_ref 1.186
_refine_ls_hydrogen_treatment mixed
_refine_ls_matrix_type full
_refine_ls_number_parameters 698
_refine_ls_number_reflns 13670
_refine_ls_number_restraints 2
_refine_ls_restrained_S_all 1.186
_refine_ls_R_factor_all 0.0443
_refine_ls_R_factor_gt 0.0330
_refine_ls_shift/su_max 0.042
_refine_ls_shift/su_mean 0.002
_refine_ls_structure_factor_coef Fsqd
_refine_ls_weighting_details 'calc w=1/[\s^2^(Fo^2^)+(0.0324P)^2^+3.8172P] where P=(Fo^2^+2Fc^2^)/3'
_refine_ls_weighting_scheme calc
_refine_ls_wR_factor_gt 0.0781
_refine_ls_wR_factor_ref 0.0855
_reflns_number_gt 11796
_reflns_number_total 13670
_reflns_threshold_expression >2sigma(I)
_cod_data_source_file om010959a.cif
_cod_data_source_block cz27
_cod_depositor_comments
;
The following automatic conversions were performed:

'_symmetry_cell_setting' value 'Triclinic' changed to 'triclinic'
according to /home/saulius/struct/CIF-dictionaries/cif_core.dic
dictionary named 'cif_core.dic' version 2.4.1 from 2010-06-29.

Automatic conversion script
Id: cif_fix_values 1715 2011-07-08 13:25:40Z adriana 
;
_cod_original_cell_volume 2892.38(6)
_cod_original_sg_symbol_H-M 'P-1   '
_cod_database_code 4076709

loop_
_symmetry_equiv_pos_as_xyz
'x, y, z'
'-x, -y, -z'

loop_
_atom_site_label
_atom_site_type_symbol
_atom_site_fract_x
_atom_site_fract_y
_atom_site_fract_z
_atom_site_U_iso_or_equiv
_atom_site_adp_type
_atom_site_occupancy
_atom_site_symmetry_multiplicity
_atom_site_calc_flag
_atom_site_refinement_flags
Os1 Os -0.17700(2) 0.502261(18) 0.150921(10) 0.03326(6) Uani 1 1 d .
Os2 Os -0.133297(18) 0.224936(16) 0.305896(9) 0.02678(5) Uani 1 1 d D
Os3 Os -0.009926(18) 0.280002(17) 0.170512(9) 0.02795(5) Uani 1 1 d D
Sb4 Sb -0.30546(3) 0.39394(3) 0.240877(17) 0.02999(8) Uani 1 1 d .
P2 P -0.17777(13) 0.27932(11) 0.41085(6) 0.0304(3) Uani 1 1 d .
P3 P 0.12594(13) 0.09523(12) 0.17458(7) 0.0334(3) Uani 1 1 d .
O11 O -0.3380(5) 0.5128(6) 0.0433(3) 0.0812(18) Uani 1 1 d .
O12 O -0.2801(5) 0.7318(4) 0.1864(3) 0.0751(17) Uani 1 1 d .
O13 O -0.0219(5) 0.6049(5) 0.0403(2) 0.0662(14) Uani 1 1 d .
O21 O 0.0785(4) 0.0221(4) 0.3514(2) 0.0571(12) Uani 1 1 d .
O22 O -0.2827(5) 0.0628(4) 0.3305(3) 0.0639(14) Uani 1 1 d .
O31 O 0.1695(4) 0.3746(4) 0.0790(2) 0.0591(13) Uani 1 1 d .
O32 O -0.1277(4) 0.2605(4) 0.0548(2) 0.0560(12) Uani 1 1 d .
C11 C -0.2799(6) 0.5114(6) 0.0831(3) 0.0508(16) Uani 1 1 d .
C12 C -0.2446(6) 0.6447(5) 0.1733(3) 0.0482(15) Uani 1 1 d .
C13 C -0.0757(5) 0.5628(5) 0.0821(3) 0.0411(13) Uani 1 1 d .
C21 C -0.0006(6) 0.1006(5) 0.3344(3) 0.0379(12) Uani 1 1 d .
C22 C -0.2296(5) 0.1258(5) 0.3227(3) 0.0378(12) Uani 1 1 d .
C31 C 0.1005(5) 0.3380(5) 0.1136(3) 0.0356(12) Uani 1 1 d .
C32 C -0.0820(5) 0.2692(5) 0.0980(3) 0.0387(12) Uani 1 1 d .
C101 C -0.0387(5) 0.4361(4) 0.2199(3) 0.0307(11) Uani 1 1 d .
C102 C -0.0181(5) 0.3345(4) 0.2729(2) 0.0295(10) Uani 1 1 d .
C103 C 0.0799(5) 0.3091(5) 0.3138(3) 0.0360(12) Uani 1 1 d .
H10C H 0.0955 0.2426 0.3471 0.043 Uiso 1 1 calc R
C104 C 0.1502(6) 0.3764(6) 0.3066(3) 0.0474(15) Uani 1 1 d .
H10D H 0.2096 0.3584 0.3360 0.057 Uiso 1 1 calc R
C105 C 0.1324(6) 0.4737(6) 0.2543(4) 0.0551(18) Uani 1 1 d .
H10E H 0.1804 0.5204 0.2486 0.066 Uiso 1 1 calc R
C106 C 0.0461(6) 0.4991(5) 0.2127(3) 0.0436(14) Uani 1 1 d .
H10F H 0.0399 0.5613 0.1769 0.052 Uiso 1 1 calc R
C211 C -0.0535(5) 0.2504(5) 0.4634(3) 0.0373(12) Uani 1 1 d .
C212 C -0.0373(7) 0.3337(6) 0.4904(4) 0.067(2) Uani 1 1 d .
H212 H -0.0877 0.4074 0.4806 0.081 Uiso 1 1 calc R
C213 C 0.0534(10) 0.3067(8) 0.5315(6) 0.104(4) Uani 1 1 d .
H213 H 0.0648 0.3632 0.5487 0.125 Uiso 1 1 calc R
C214 C 0.1283(8) 0.1975(8) 0.5478(5) 0.087(3) Uani 1 1 d .
H214 H 0.1875 0.1800 0.5771 0.105 Uiso 1 1 calc R
C215 C 0.1146(7) 0.1164(6) 0.5210(4) 0.0587(18) Uani 1 1 d .
H215 H 0.1668 0.0435 0.5302 0.070 Uiso 1 1 calc R
C216 C 0.0222(6) 0.1415(5) 0.4794(3) 0.0429(14) Uani 1 1 d .
H216 H 0.0116 0.0845 0.4623 0.052 Uiso 1 1 calc R
C221 C -0.2484(5) 0.4310(4) 0.4081(3) 0.0331(11) Uani 1 1 d .
C222 C -0.2053(6) 0.5111(5) 0.3621(3) 0.0427(14) Uani 1 1 d .
H222 H -0.1469 0.4882 0.3299 0.051 Uiso 1 1 calc R
C223 C -0.2487(6) 0.6249(5) 0.3639(3) 0.0505(16) Uani 1 1 d .
H223 H -0.2192 0.6779 0.3330 0.061 Uiso 1 1 calc R
C224 C -0.3349(6) 0.6599(6) 0.4112(4) 0.0532(16) Uani 1 1 d .
H224 H -0.3645 0.7365 0.4119 0.064 Uiso 1 1 calc R
C225 C -0.3776(6) 0.5809(6) 0.4576(4) 0.0529(16) Uani 1 1 d .
H225 H -0.4351 0.6045 0.4901 0.063 Uiso 1 1 calc R
C226 C -0.3353(6) 0.4670(5) 0.4561(3) 0.0462(14) Uani 1 1 d .
H226 H -0.3650 0.4144 0.4873 0.055 Uiso 1 1 calc R
C231 C -0.2751(5) 0.2083(5) 0.4689(3) 0.0373(12) Uani 1 1 d .
C232 C -0.2520(6) 0.1574(5) 0.5356(3) 0.0434(14) Uani 1 1 d .
H232 H -0.1865 0.1613 0.5534 0.052 Uiso 1 1 calc R
C233 C -0.3277(6) 0.0998(6) 0.5762(3) 0.0527(16) Uani 1 1 d .
H233 H -0.3116 0.0651 0.6207 0.063 Uiso 1 1 calc R
C234 C -0.4243(7) 0.0948(6) 0.5506(4) 0.0578(18) Uani 1 1 d .
H234 H -0.4724 0.0544 0.5774 0.069 Uiso 1 1 calc R
C235 C -0.4514(6) 0.1488(6) 0.4857(4) 0.0578(18) Uani 1 1 d .
H235 H -0.5196 0.1480 0.4692 0.069 Uiso 1 1 calc R
C236 C -0.3766(6) 0.2046(5) 0.4448(3) 0.0463(14) Uani 1 1 d .
H236 H -0.3946 0.2401 0.4007 0.056 Uiso 1 1 calc R
C311 C 0.1770(6) 0.0789(5) 0.0882(3) 0.0423(13) Uani 1 1 d .
C312 C 0.2675(8) 0.1211(7) 0.0578(4) 0.071(2) Uani 1 1 d .
H312 H 0.3034 0.1530 0.0818 0.085 Uiso 1 1 calc R
C313 C 0.3065(9) 0.1170(8) -0.0083(4) 0.085(3) Uani 1 1 d .
H313 H 0.3680 0.1460 -0.0281 0.103 Uiso 1 1 calc R
C314 C 0.2545(9) 0.0705(8) -0.0437(4) 0.081(3) Uani 1 1 d .
H314 H 0.2789 0.0690 -0.0882 0.097 Uiso 1 1 calc R
C315 C 0.1662(9) 0.0259(9) -0.0136(4) 0.087(3) Uani 1 1 d .
H315 H 0.1312 -0.0067 -0.0377 0.104 Uiso 1 1 calc R
C316 C 0.1279(7) 0.0288(8) 0.0527(4) 0.068(2) Uani 1 1 d .
H316 H 0.0690 -0.0034 0.0730 0.082 Uiso 1 1 calc R
C321 C 0.2684(5) 0.0559(5) 0.2113(3) 0.0372(12) Uani 1 1 d .
C322 C 0.2940(6) 0.1292(6) 0.2419(3) 0.0450(14) Uani 1 1 d .
H322 H 0.2359 0.1955 0.2474 0.054 Uiso 1 1 calc R
C323 C 0.4043(7) 0.1063(7) 0.2647(4) 0.0586(19) Uani 1 1 d .
H323 H 0.4204 0.1579 0.2842 0.070 Uiso 1 1 calc R
C324 C 0.4884(7) 0.0096(7) 0.2588(4) 0.068(2) Uani 1 1 d .
H324 H 0.5617 -0.0063 0.2755 0.082 Uiso 1 1 calc R
C325 C 0.4671(6) -0.0665(7) 0.2283(5) 0.069(2) Uani 1 1 d .
H325 H 0.5257 -0.1332 0.2243 0.083 Uiso 1 1 calc R
C326 C 0.3583(6) -0.0427(6) 0.2036(4) 0.0584(18) Uani 1 1 d .
H326 H 0.3444 -0.0925 0.1817 0.070 Uiso 1 1 calc R
C331 C 0.0657(5) -0.0250(5) 0.2082(3) 0.0376(12) Uani 1 1 d .
C332 C 0.1254(7) -0.1259(6) 0.2494(4) 0.0545(17) Uani 1 1 d .
H332 H 0.1991 -0.1344 0.2633 0.065 Uiso 1 1 calc R
C333 C 0.0756(8) -0.2150(6) 0.2702(4) 0.069(2) Uani 1 1 d .
H333 H 0.1163 -0.2822 0.2982 0.083 Uiso 1 1 calc R
C334 C -0.0321(8) -0.2050(6) 0.2501(4) 0.069(2) Uani 1 1 d .
H334 H -0.0635 -0.2657 0.2629 0.083 Uiso 1 1 calc R
C335 C -0.0935(7) -0.1041(6) 0.2108(4) 0.0619(19) Uani 1 1 d .
H335 H -0.1682 -0.0957 0.1983 0.074 Uiso 1 1 calc R
C336 C -0.0452(6) -0.0140(6) 0.1893(3) 0.0485(15) Uani 1 1 d .
H336 H -0.0872 0.0536 0.1622 0.058 Uiso 1 1 calc R
C411 C -0.4598(5) 0.4878(5) 0.2918(3) 0.0379(12) Uani 1 1 d .
C412 C -0.4794(6) 0.6010(5) 0.2929(3) 0.0482(15) Uani 1 1 d .
H412 H -0.4268 0.6392 0.2697 0.058 Uiso 1 1 calc R
C413 C -0.5762(7) 0.6568(6) 0.3279(4) 0.0604(19) Uani 1 1 d .
H413 H -0.5874 0.7323 0.3285 0.073 Uiso 1 1 calc R
C414 C -0.6557(6) 0.6039(7) 0.3617(4) 0.0587(19) Uani 1 1 d .
H414 H -0.7200 0.6425 0.3858 0.070 Uiso 1 1 calc R
C415 C -0.6404(6) 0.4940(7) 0.3601(3) 0.0580(18) Uani 1 1 d .
H415 H -0.6951 0.4578 0.3825 0.070 Uiso 1 1 calc R
C416 C -0.5430(6) 0.4351(6) 0.3249(3) 0.0467(14) Uani 1 1 d .
H416 H -0.5338 0.3603 0.3237 0.056 Uiso 1 1 calc R
C421 C -0.4039(5) 0.3309(5) 0.1876(3) 0.0395(13) Uani 1 1 d .
C422 C -0.3555(6) 0.2309(6) 0.1659(3) 0.0463(14) Uani 1 1 d .
H422 H -0.2829 0.1825 0.1804 0.056 Uiso 1 1 calc R
C423 C -0.4141(8) 0.2018(7) 0.1227(4) 0.064(2) Uani 1 1 d .
H423 H -0.3808 0.1342 0.1085 0.077 Uiso 1 1 calc R
C424 C -0.5218(8) 0.2733(8) 0.1006(4) 0.071(2) Uani 1 1 d .
H424 H -0.5608 0.2545 0.0711 0.086 Uiso 1 1 calc R
C425 C -0.5704(7) 0.3711(8) 0.1222(4) 0.069(2) Uani 1 1 d .
H425 H -0.6437 0.4182 0.1080 0.083 Uiso 1 1 calc R
C426 C -0.5134(6) 0.4019(6) 0.1648(3) 0.0533(17) Uani 1 1 d .
H426 H -0.5476 0.4698 0.1785 0.064 Uiso 1 1 calc R
C10 C 0.3379(11) 0.7062(11) 0.0579(6) 0.110(4) Uani 1 1 d .
H10A H 0.3771 0.6344 0.0453 0.133 Uiso 1 1 calc R
H10B H 0.3081 0.7619 0.0178 0.133 Uiso 1 1 calc R
Cl11 Cl 0.4363(4) 0.7468(4) 0.0886(2) 0.1593(17) Uani 1 1 d .
Cl12 Cl 0.2222(4) 0.6914(4) 0.1133(2) 0.1602(16) Uani 1 1 d .
H23 H -0.113(3) 0.205(3) 0.2193(6) 0.050 Uiso 1 1 d D

loop_
_atom_site_aniso_label
_atom_site_aniso_U_11
_atom_site_aniso_U_22
_atom_site_aniso_U_33
_atom_site_aniso_U_23
_atom_site_aniso_U_13
_atom_site_aniso_U_12
Os1 0.03696(12) 0.03176(11) 0.02712(11) 0.00153(8) -0.00322(8) -0.01041(9)
Os2 0.03238(11) 0.02811(10) 0.02067(9) -0.00256(7) -0.00390(7) -0.01136(8)
Os3 0.03066(11) 0.03170(11) 0.02253(10) -0.00428(7) -0.00220(7) -0.01174(8)
Sb4 0.03161(18) 0.03221(17) 0.02601(17) -0.00268(13) -0.00466(13) -0.01097(15)
P2 0.0377(8) 0.0316(7) 0.0225(6) -0.0036(5) -0.0037(5) -0.0123(6)
P3 0.0356(8) 0.0360(7) 0.0312(7) -0.0096(6) -0.0002(6) -0.0132(6)
O11 0.080(4) 0.121(5) 0.043(3) 0.006(3) -0.027(3) -0.039(4)
O12 0.089(4) 0.039(3) 0.085(4) -0.012(3) 0.025(3) -0.016(3)
O13 0.073(4) 0.075(3) 0.046(3) 0.007(2) 0.006(2) -0.034(3)
O21 0.061(3) 0.053(3) 0.045(3) -0.013(2) -0.016(2) 0.008(2)
O22 0.083(4) 0.068(3) 0.060(3) -0.009(2) -0.002(3) -0.053(3)
O31 0.049(3) 0.073(3) 0.058(3) -0.003(2) 0.010(2) -0.035(3)
O32 0.061(3) 0.081(3) 0.036(2) -0.012(2) -0.013(2) -0.031(3)
C11 0.050(4) 0.057(4) 0.037(3) 0.008(3) -0.005(3) -0.017(3)
C12 0.050(4) 0.038(3) 0.048(4) 0.001(3) 0.005(3) -0.014(3)
C13 0.041(3) 0.039(3) 0.040(3) 0.000(2) -0.004(3) -0.014(3)
C21 0.050(4) 0.038(3) 0.026(3) -0.006(2) -0.007(2) -0.012(3)
C22 0.047(3) 0.040(3) 0.031(3) -0.005(2) -0.003(2) -0.020(3)
C31 0.033(3) 0.039(3) 0.037(3) -0.009(2) -0.003(2) -0.012(2)
C32 0.042(3) 0.047(3) 0.026(3) -0.003(2) -0.002(2) -0.017(3)
C101 0.033(3) 0.033(3) 0.028(3) -0.009(2) -0.003(2) -0.009(2)
C102 0.032(3) 0.034(3) 0.026(2) -0.010(2) -0.001(2) -0.013(2)
C103 0.033(3) 0.042(3) 0.034(3) -0.006(2) -0.009(2) -0.013(2)
C104 0.045(4) 0.058(4) 0.047(4) -0.011(3) -0.014(3) -0.022(3)
C105 0.062(4) 0.058(4) 0.064(4) -0.017(3) -0.005(3) -0.041(4)
C106 0.055(4) 0.043(3) 0.040(3) -0.005(3) -0.008(3) -0.026(3)
C211 0.042(3) 0.043(3) 0.029(3) -0.004(2) -0.010(2) -0.015(3)
C212 0.084(6) 0.045(4) 0.080(5) -0.014(4) -0.048(5) -0.013(4)
C213 0.130(9) 0.063(5) 0.139(9) -0.022(6) -0.092(8) -0.024(6)
C214 0.087(7) 0.078(6) 0.103(7) -0.017(5) -0.064(6) -0.014(5)
C215 0.061(5) 0.055(4) 0.053(4) -0.002(3) -0.025(4) -0.006(4)
C216 0.057(4) 0.041(3) 0.029(3) -0.003(2) -0.012(3) -0.013(3)
C221 0.040(3) 0.033(3) 0.026(3) -0.006(2) -0.004(2) -0.009(2)
C222 0.052(4) 0.041(3) 0.036(3) -0.010(2) 0.002(3) -0.016(3)
C223 0.061(4) 0.041(3) 0.049(4) -0.007(3) 0.000(3) -0.019(3)
C224 0.058(4) 0.042(3) 0.058(4) -0.017(3) 0.000(3) -0.010(3)
C225 0.049(4) 0.053(4) 0.055(4) -0.022(3) 0.011(3) -0.010(3)
C226 0.054(4) 0.045(3) 0.040(3) -0.011(3) 0.005(3) -0.017(3)
C231 0.050(3) 0.032(3) 0.028(3) -0.006(2) 0.006(2) -0.014(3)
C232 0.051(4) 0.044(3) 0.030(3) 0.003(2) -0.004(3) -0.014(3)
C233 0.057(4) 0.049(4) 0.039(3) 0.003(3) 0.007(3) -0.012(3)
C234 0.063(5) 0.051(4) 0.056(4) -0.006(3) 0.020(4) -0.025(4)
C235 0.051(4) 0.070(5) 0.061(5) -0.019(4) 0.009(3) -0.031(4)
C236 0.051(4) 0.054(4) 0.036(3) -0.006(3) 0.001(3) -0.023(3)
C311 0.050(4) 0.042(3) 0.034(3) -0.015(2) 0.005(3) -0.010(3)
C312 0.091(6) 0.085(6) 0.058(5) -0.033(4) 0.031(4) -0.056(5)
C313 0.111(8) 0.099(7) 0.060(5) -0.031(5) 0.042(5) -0.058(6)
C314 0.115(8) 0.078(6) 0.042(4) -0.020(4) 0.011(5) -0.020(6)
C315 0.090(7) 0.145(9) 0.044(4) -0.044(5) 0.008(4) -0.045(7)
C316 0.065(5) 0.107(6) 0.050(4) -0.039(4) 0.006(4) -0.037(5)
C321 0.035(3) 0.036(3) 0.039(3) -0.008(2) 0.000(2) -0.011(2)
C322 0.041(3) 0.052(4) 0.044(3) -0.011(3) -0.006(3) -0.015(3)
C323 0.058(5) 0.077(5) 0.049(4) -0.006(4) -0.017(3) -0.032(4)
C324 0.047(4) 0.076(5) 0.071(5) 0.016(4) -0.011(4) -0.026(4)
C325 0.036(4) 0.056(5) 0.100(7) -0.006(4) -0.004(4) -0.002(3)
C326 0.041(4) 0.048(4) 0.085(5) -0.021(4) -0.004(4) -0.007(3)
C331 0.045(3) 0.038(3) 0.032(3) -0.010(2) 0.004(2) -0.015(3)
C332 0.063(5) 0.049(4) 0.055(4) -0.005(3) -0.008(3) -0.024(3)
C333 0.079(6) 0.048(4) 0.078(6) 0.003(4) -0.012(4) -0.027(4)
C334 0.077(6) 0.055(4) 0.086(6) -0.014(4) 0.015(4) -0.043(4)
C335 0.058(5) 0.066(5) 0.074(5) -0.019(4) 0.003(4) -0.035(4)
C336 0.050(4) 0.048(4) 0.052(4) -0.012(3) -0.002(3) -0.021(3)
C411 0.032(3) 0.044(3) 0.037(3) -0.007(2) -0.009(2) -0.008(2)
C412 0.049(4) 0.046(3) 0.045(4) -0.008(3) -0.001(3) -0.010(3)
C413 0.062(5) 0.049(4) 0.063(5) -0.019(3) -0.002(4) -0.002(4)
C414 0.043(4) 0.075(5) 0.056(4) -0.032(4) 0.000(3) -0.002(4)
C415 0.041(4) 0.092(6) 0.047(4) -0.025(4) 0.005(3) -0.025(4)
C416 0.046(4) 0.053(4) 0.043(3) -0.010(3) -0.001(3) -0.018(3)
C421 0.046(3) 0.046(3) 0.031(3) -0.006(2) -0.006(2) -0.020(3)
C422 0.049(4) 0.054(4) 0.042(3) -0.014(3) 0.000(3) -0.022(3)
C423 0.087(6) 0.073(5) 0.051(4) -0.027(4) 0.009(4) -0.043(5)
C424 0.079(6) 0.113(7) 0.050(4) -0.018(4) -0.010(4) -0.064(6)
C425 0.061(5) 0.092(6) 0.063(5) -0.011(4) -0.026(4) -0.031(5)
C426 0.052(4) 0.056(4) 0.053(4) -0.008(3) -0.021(3) -0.014(3)
C10 0.137(11) 0.122(9) 0.081(7) -0.014(6) 0.004(7) -0.061(8)
Cl11 0.127(3) 0.187(4) 0.209(4) -0.119(4) 0.016(3) -0.061(3)
Cl12 0.151(3) 0.197(4) 0.127(3) -0.005(3) 0.042(3) -0.087(3)

loop_
_atom_type_symbol
_atom_type_description
_atom_type_scat_dispersion_real
_atom_type_scat_dispersion_imag
_atom_type_scat_source
C C 0.0033 0.0016 'International Tables Vol C Tables 4.2.6.8 and 6.1.1.4'
H H 0.0000 0.0000 'International Tables Vol C Tables 4.2.6.8 and 6.1.1.4'
O O 0.0106 0.0060 'International Tables Vol C Tables 4.2.6.8 and 6.1.1.4'
P P 0.1023 0.0942 'International Tables Vol C Tables 4.2.6.8 and 6.1.1.4'
Cl Cl 0.1484 0.1585 'International Tables Vol C Tables 4.2.6.8 and 6.1.1.4'
Sb Sb -0.5866 1.5461 'International Tables Vol C Tables 4.2.6.8 and 6.1.1.4'
Os Os -1.2165 7.6030 'International Tables Vol C Tables 4.2.6.8 and 6.1.1.4'

loop_
_geom_angle_atom_site_label_1
_geom_angle_atom_site_label_2
_geom_angle_atom_site_label_3
_geom_angle
C12 Os1 C13 91.2(3)
C12 Os1 C11 101.3(3)
C13 Os1 C11 89.8(3)
C12 Os1 C101 97.8(2)
C13 Os1 C101 91.1(2)
C11 Os1 C101 160.8(2)
C12 Os1 Sb4 96.11(19)
C13 Os1 Sb4 172.68(18)
C11 Os1 Sb4 88.37(19)
C101 Os1 Sb4 88.34(14)
C12 Os1 Os3 151.7(2)
C13 Os1 Os3 91.47(18)
C11 Os1 Os3 106.9(2)
C101 Os1 Os3 53.94(13)
Sb4 Os1 Os3 82.312(10)
C21 Os2 C22 90.5(3)
C21 Os2 C102 89.4(2)
C22 Os2 C102 172.2(2)
C21 Os2 P2 95.12(16)
C22 Os2 P2 96.60(17)
C102 Os2 P2 91.16(13)
C21 Os2 Sb4 168.48(16)
C22 Os2 Sb4 90.42(18)
C102 Os2 Sb4 88.07(14)
P2 Os2 Sb4 96.17(4)
C21 Os2 Os3 90.43(17)
C22 Os2 Os3 121.15(16)
C102 Os2 Os3 51.06(12)
P2 Os2 Os3 141.81(3)
Sb4 Os2 Os3 79.264(10)
C31 Os3 C32 91.8(2)
C31 Os3 C102 106.7(2)
C32 Os3 C102 151.8(2)
C31 Os3 C101 84.8(2)
C32 Os3 C101 130.0(2)
C102 Os3 C101 35.59(17)
C31 Os3 P3 87.55(18)
C32 Os3 P3 91.10(19)
C102 Os3 P3 110.37(13)
C101 Os3 P3 138.26(13)
C31 Os3 Os1 90.45(17)
C32 Os3 Os1 83.06(19)
C102 Os3 Os1 75.85(13)
C101 Os3 Os1 47.25(13)
P3 Os3 Os1 173.77(3)
C31 Os3 Os2 152.41(16)
C32 Os3 Os2 115.19(17)
C102 Os3 Os2 46.27(12)
C101 Os3 Os2 73.74(13)
P3 Os3 Os2 96.94(3)
Os1 Os3 Os2 87.547(8)
C421 Sb4 C411 94.2(2)
C421 Sb4 Os1 107.69(15)
C411 Sb4 Os1 120.51(16)
C421 Sb4 Os2 111.25(16)
C411 Sb4 Os2 122.94(15)
Os1 Sb4 Os2 99.652(13)
C221 P2 C231 104.2(3)
C221 P2 C211 100.7(2)
C231 P2 C211 101.7(3)
C221 P2 Os2 116.58(17)
C231 P2 Os2 114.21(17)
C211 P2 Os2 117.38(19)
C321 P3 C331 106.4(3)
C321 P3 C311 99.6(3)
C331 P3 C311 102.6(3)
C321 P3 Os3 120.50(18)
C331 P3 Os3 116.0(2)
C311 P3 Os3 109.1(2)
O11 C11 Os1 177.5(7)
O12 C12 Os1 176.6(6)
O13 C13 Os1 175.4(6)
O21 C21 Os2 177.5(5)
O22 C22 Os2 176.2(6)
O31 C31 Os3 179.0(5)
O32 C32 Os3 178.0(5)
C102 C101 C106 115.1(5)
C102 C101 Os1 127.8(4)
C106 C101 Os1 117.1(4)
C102 C101 Os3 72.2(3)
C106 C101 Os3 123.9(4)
Os1 C101 Os3 78.80(15)
C103 C102 C101 117.4(4)
C103 C102 Os2 115.7(4)
C101 C102 Os2 126.5(4)
C103 C102 Os3 125.9(4)
C101 C102 Os3 72.2(3)
Os2 C102 Os3 82.67(15)
C104 C103 C102 123.8(5)
C103 C104 C105 119.0(6)
C106 C105 C104 119.9(5)
C105 C106 C101 124.5(6)
C216 C211 C212 118.8(6)
C216 C211 P2 119.2(4)
C212 C211 P2 121.8(5)
C213 C212 C211 119.6(7)
C212 C213 C214 121.4(7)
C215 C214 C213 119.4(7)
C214 C215 C216 120.3(7)
C211 C216 C215 120.4(6)
C222 C221 C226 118.9(5)
C222 C221 P2 119.5(4)
C226 C221 P2 121.2(4)
C223 C222 C221 120.4(6)
C224 C223 C222 120.4(6)
C223 C224 C225 119.8(6)
C224 C225 C226 120.4(6)
C225 C226 C221 120.1(6)
C232 C231 C236 118.3(5)
C232 C231 P2 123.3(5)
C236 C231 P2 118.4(4)
C231 C232 C233 120.1(6)
C234 C233 C232 120.2(6)
C233 C234 C235 120.6(6)
C234 C235 C236 119.7(7)
C235 C236 C231 121.1(6)
C316 C311 C312 118.5(6)
C316 C311 P3 123.4(5)
C312 C311 P3 118.1(5)
C311 C312 C313 121.3(7)
C314 C313 C312 119.7(8)
C313 C314 C315 119.6(8)
C314 C315 C316 120.8(8)
C311 C316 C315 120.1(8)
C322 C321 C326 117.7(6)
C322 C321 P3 120.1(5)
C326 C321 P3 121.9(5)
C321 C322 C323 121.3(6)
C324 C323 C322 120.2(7)
C323 C324 C325 120.7(7)
C326 C325 C324 119.5(7)
C325 C326 C321 120.6(7)
C332 C331 C336 118.6(6)
C332 C331 P3 124.0(5)
C336 C331 P3 117.4(5)
C331 C332 C333 120.3(7)
C334 C333 C332 121.0(7)
C333 C334 C335 119.2(7)
C334 C335 C336 120.7(7)
C331 C336 C335 120.2(7)
C416 C411 C412 117.9(6)
C416 C411 Sb4 120.1(4)
C412 C411 Sb4 122.1(5)
C413 C412 C411 120.5(7)
C414 C413 C412 121.3(7)
C413 C414 C415 119.4(7)
C414 C415 C416 120.5(7)
C411 C416 C415 120.3(6)
C422 C421 C426 118.3(5)
C422 C421 Sb4 122.2(5)
C426 C421 Sb4 118.7(4)
C421 C422 C423 120.7(7)
C424 C423 C422 120.0(7)
C425 C424 C423 119.6(6)
C424 C425 C426 121.3(8)
C425 C426 C421 120.1(7)
Cl11 C10 Cl12 113.3(7)

loop_
_geom_bond_atom_site_label_1
_geom_bond_atom_site_label_2
_geom_bond_distance
Os1 C12 1.885(7)
Os1 C13 1.920(6)
Os1 C11 1.944(7)
Os1 C101 2.149(5)
Os1 Sb4 2.6545(4)
Os1 Os3 2.8706(3)
Os2 C21 1.889(6)
Os2 C22 1.911(5)
Os2 C102 2.197(5)
Os2 P2 2.3817(13)
Os2 Sb4 2.6763(4)
Os2 Os3 3.0152(3)
Os3 C31 1.861(6)
Os3 C32 1.878(5)
Os3 C102 2.365(5)
Os3 C101 2.366(5)
Os3 P3 2.3896(15)
Sb4 C421 2.152(5)
Sb4 C411 2.165(6)
P2 C221 1.836(5)
P2 C231 1.839(6)
P2 C211 1.847(6)
P3 C321 1.831(6)
P3 C331 1.841(6)
P3 C311 1.849(6)
O11 C11 1.137(8)
O12 C12 1.143(8)
O13 C13 1.137(7)
O21 C21 1.155(7)
O22 C22 1.142(7)
O31 C31 1.155(7)
O32 C32 1.149(7)
C101 C102 1.446(7)
C101 C106 1.456(7)
C102 C103 1.443(7)
C103 C104 1.353(8)
C104 C105 1.403(9)
C105 C106 1.340(9)
C211 C216 1.381(8)
C211 C212 1.387(8)
C212 C213 1.371(10)
C213 C214 1.382(12)
C214 C215 1.347(11)
C215 C216 1.399(9)
C221 C222 1.390(8)
C221 C226 1.392(8)
C222 C223 1.384(8)
C223 C224 1.372(9)
C224 C225 1.382(10)
C225 C226 1.385(9)
C231 C232 1.388(8)
C231 C236 1.392(8)
C232 C233 1.408(9)
C233 C234 1.359(10)
C234 C235 1.373(10)
C235 C236 1.389(9)
C311 C316 1.368(9)
C311 C312 1.373(9)
C312 C313 1.391(10)
C313 C314 1.358(12)
C314 C315 1.365(13)
C315 C316 1.392(10)
C321 C322 1.376(8)
C321 C326 1.401(9)
C322 C323 1.381(9)
C323 C324 1.344(11)
C324 C325 1.380(12)
C325 C326 1.379(10)
C331 C332 1.384(9)
C331 C336 1.390(9)
C332 C333 1.396(9)
C333 C334 1.367(11)
C334 C335 1.374(11)
C335 C336 1.397(9)
C411 C416 1.390(8)
C411 C412 1.390(8)
C412 C413 1.376(9)
C413 C414 1.361(11)
C414 C415 1.362(10)
C415 C416 1.397(9)
C421 C422 1.382(8)
C421 C426 1.400(9)
C422 C423 1.385(9)
C423 C424 1.381(12)
C424 C425 1.357(12)
C425 C426 1.376(9)
C10 Cl11 1.676(12)
C10 Cl12 1.706(11)
